data_4113087
loop_
_publ_author_name
'Donald J. Darensbourg'
'Andrea L. Phelps'
'Nathalie Le Gall'
'Li Jia'

_publ_section_title
;
 Mechanistic Studies of the Copolymerization Reaction of Aziridines and
 Carbon Monoxide to Produce Poly-\b-peptoids
;
_journal_name_full 'Journal of the American Chemical Society'
_journal_page_first 13808
_journal_page_last 13815
_journal_paper_doi 10.1021/ja046225h
_journal_volume 126
_journal_year 2004
_chemical_formula_moiety 'C26 H24 Co O4 P'
_chemical_formula_sum 'C26 H24 Co O4 P'
_chemical_formula_weight 490.35
_chemical_name_common 03046
_chemical_name_systematic
; 
 ? 
;
_space_group_IT_number 2
_symmetry_cell_setting triclinic
_symmetry_space_group_name_Hall '-P 1'
_symmetry_space_group_name_H-M 'P -1'
_atom_sites_solution_hydrogens geom
_atom_sites_solution_primary direct
_atom_sites_solution_secondary difmap
_audit_creation_method SHELXL-97
_cell_angle_alpha 82.128(3)
_cell_angle_beta 82.136(3)
_cell_angle_gamma 83.161(3)
_cell_formula_units_Z 2
_cell_length_a 9.743(2)
_cell_length_b 10.973(2)
_cell_length_c 11.164(2)
_cell_measurement_reflns_used 1695
_cell_measurement_temperature 173(2)
_cell_volume 1165.0(4)
_computing_cell_refinement 'SAINT, Bruker'
_computing_data_collection 'SMART, Bruker'
_computing_data_reduction 'SAINT, Bruker'
_computing_molecular_graphics 'SHELXTL, Bruker'
_computing_structure_refinement SHELXL-97
_computing_structure_solution SIR2002
_diffrn_ambient_temperature 173(2)
_diffrn_measured_fraction_theta_full 0.987
_diffrn_measured_fraction_theta_max 0.987
_diffrn_measurement_device_type 'Bruker SMART Platform CCD'
_diffrn_measurement_method 'area detector, omega scans'
_diffrn_radiation_monochromator graphite
_diffrn_radiation_source 'normal-focus sealed tube'
_diffrn_radiation_type MoK\a
_diffrn_radiation_wavelength 0.71073
_diffrn_reflns_av_R_equivalents 0.0337
_diffrn_reflns_av_sigmaI/netI 0.0386
_diffrn_reflns_limit_h_max 12
_diffrn_reflns_limit_h_min -12
_diffrn_reflns_limit_k_max 14
_diffrn_reflns_limit_k_min -14
_diffrn_reflns_limit_l_max 14
_diffrn_reflns_limit_l_min -14
_diffrn_reflns_number 13813
_diffrn_reflns_theta_full 27.54
_diffrn_reflns_theta_max 27.54
_diffrn_reflns_theta_min 1.86
_exptl_absorpt_coefficient_mu 0.835
_exptl_absorpt_correction_T_max 1.000000
_exptl_absorpt_correction_T_min 0.897616
_exptl_absorpt_correction_type multi-scan
_exptl_absorpt_process_details 'SADABS, R. Blessing, 1995'
_exptl_crystal_colour yellow
_exptl_crystal_density_diffrn 1.398
_exptl_crystal_description block
_exptl_crystal_F_000 508
_exptl_crystal_size_max 0.36
_exptl_crystal_size_mid 0.32
_exptl_crystal_size_min 0.24
_refine_diff_density_max 0.538
_refine_diff_density_min -0.243
_refine_diff_density_rms 0.067
_refine_ls_extinction_method none
_refine_ls_goodness_of_fit_ref 1.017
_refine_ls_hydrogen_treatment riding
_refine_ls_matrix_type full
_refine_ls_number_parameters 293
_refine_ls_number_reflns 5303
_refine_ls_number_restraints 0
_refine_ls_restrained_S_all 1.017
_refine_ls_R_factor_all 0.0436
_refine_ls_R_factor_gt 0.0353
_refine_ls_shift/su_max 0.001
_refine_ls_shift/su_mean 0.000
_refine_ls_structure_factor_coef Fsqd
_refine_ls_weighting_details 'calc w=1/[\s^2^(Fo^2^)+(0.0495P)^2^+0.6111P] where P=(Fo^2^+2Fc^2^)/3'
_refine_ls_weighting_scheme calc
_refine_ls_wR_factor_gt 0.0932
_refine_ls_wR_factor_ref 0.0987
_reflns_number_gt 4530
_reflns_number_total 5303
_reflns_threshold_expression >2sigma(I)
_cod_data_source_file ja046225hsi20040701_025957.cif
_cod_data_source_block 03046
_cod_original_cell_volume 1165.0(3)
_cod_database_code 4113087

loop_
_symmetry_equiv_pos_as_xyz
'x, y, z'
'-x, -y, -z'

loop_
_atom_site_label
_atom_site_type_symbol
_atom_site_fract_x
_atom_site_fract_y
_atom_site_fract_z
_atom_site_U_iso_or_equiv
_atom_site_adp_type
_atom_site_occupancy
_atom_site_symmetry_multiplicity
_atom_site_calc_flag
_atom_site_refinement_flags
Co1 Co 0.75157(3) 0.33123(2) 0.32722(2) 0.02405(9) Uani 1 1 d .
C1 C 0.5966(2) 0.36887(19) 0.2550(2) 0.0323(4) Uani 1 1 d .
O1 O 0.49640(17) 0.39545(17) 0.21071(18) 0.0494(4) Uani 1 1 d .
C2 C 0.7409(2) 0.2201(2) 0.46032(19) 0.0329(4) Uani 1 1 d .
O2 O 0.7319(2) 0.14845(17) 0.54446(15) 0.0530(5) Uani 1 1 d .
C3 C 0.8952(2) 0.42097(19) 0.28844(19) 0.0326(4) Uani 1 1 d .
O3 O 0.98556(18) 0.48121(16) 0.26828(18) 0.0506(5) Uani 1 1 d .
C4 C 0.6813(2) 0.47160(19) 0.42598(19) 0.0314(4) Uani 1 1 d .
O4 O 0.60834(18) 0.55978(15) 0.38738(16) 0.0440(4) Uani 1 1 d .
C5 C 0.7308(3) 0.4653(2) 0.5489(2) 0.0480(6) Uani 1 1 d .
H5A H 0.7129 0.5471 0.5770 0.072 Uiso 1 1 calc R
H5B H 0.8310 0.4389 0.5424 0.072 Uiso 1 1 calc R
H5C H 0.6808 0.4057 0.6072 0.072 Uiso 1 1 calc R
P1 P 0.84597(5) 0.18766(4) 0.19711(4) 0.02071(11) Uani 1 1 d .
C6 C 0.8381(2) 0.02258(17) 0.25513(17) 0.0240(4) Uani 1 1 d .
C7 C 0.9618(2) -0.05745(18) 0.24654(18) 0.0288(4) Uani 1 1 d .
H7A H 1.0462 -0.0256 0.2100 0.035 Uiso 1 1 calc R
C8 C 0.9632(2) -0.18196(19) 0.29034(19) 0.0346(5) Uani 1 1 d .
H8A H 1.0480 -0.2346 0.2844 0.041 Uiso 1 1 calc R
C9 C 0.8412(3) -0.22896(19) 0.3424(2) 0.0366(5) Uani 1 1 d .
H9A H 0.8415 -0.3141 0.3732 0.044 Uiso 1 1 calc R
C10 C 0.7179(2) -0.15178(19) 0.34980(19) 0.0334(4) Uani 1 1 d .
H10A H 0.6342 -0.1855 0.3853 0.040 Uiso 1 1 calc R
C11 C 0.7129(2) -0.02615(18) 0.30672(17) 0.0268(4) Uani 1 1 d .
C12 C 0.5729(2) 0.0491(2) 0.3124(2) 0.0335(4) Uani 1 1 d .
H12A H 0.4994 -0.0059 0.3395 0.050 Uiso 1 1 calc R
H12B H 0.5595 0.0923 0.2313 0.050 Uiso 1 1 calc R
H12C H 0.5686 0.1097 0.3699 0.050 Uiso 1 1 calc R
C13 C 0.76857(19) 0.20354(17) 0.05294(16) 0.0238(4) Uani 1 1 d .
C14 C 0.7237(2) 0.09899(19) 0.01706(18) 0.0279(4) Uani 1 1 d .
H14A H 0.7395 0.0209 0.0643 0.033 Uiso 1 1 calc R
C15 C 0.6565(2) 0.1071(2) -0.08621(19) 0.0348(5) Uani 1 1 d .
H15A H 0.6275 0.0350 -0.1094 0.042 Uiso 1 1 calc R
C16 C 0.6323(2) 0.2195(2) -0.15466(19) 0.0385(5) Uani 1 1 d .
H16A H 0.5836 0.2262 -0.2237 0.046 Uiso 1 1 calc R
C17 C 0.6793(2) 0.3225(2) -0.12239(19) 0.0367(5) Uani 1 1 d .
H17A H 0.6639 0.3994 -0.1716 0.044 Uiso 1 1 calc R
C18 C 0.7486(2) 0.31839(18) -0.02037(18) 0.0296(4) Uani 1 1 d .
C19 C 0.8018(3) 0.4360(2) 0.0017(2) 0.0395(5) Uani 1 1 d .
H19A H 0.8142 0.4907 -0.0752 0.059 Uiso 1 1 calc R
H19B H 0.8913 0.4161 0.0343 0.059 Uiso 1 1 calc R
H19C H 0.7345 0.4775 0.0604 0.059 Uiso 1 1 calc R
C20 C 1.03258(19) 0.19881(17) 0.14895(17) 0.0236(4) Uani 1 1 d .
C21 C 1.0810(2) 0.21934(18) 0.02518(18) 0.0284(4) Uani 1 1 d .
H21A H 1.0183 0.2200 -0.0331 0.034 Uiso 1 1 calc R
C22 C 1.2192(2) 0.2388(2) -0.0148(2) 0.0361(5) Uani 1 1 d .
H22A H 1.2503 0.2528 -0.0995 0.043 Uiso 1 1 calc R
C23 C 1.3104(2) 0.2378(2) 0.0691(2) 0.0395(5) Uani 1 1 d .
H23A H 1.4043 0.2534 0.0429 0.047 Uiso 1 1 calc R
C24 C 1.2644(2) 0.2138(2) 0.1921(2) 0.0365(5) Uani 1 1 d .
H24A H 1.3288 0.2116 0.2492 0.044 Uiso 1 1 calc R
C25 C 1.1273(2) 0.19271(19) 0.23519(19) 0.0293(4) Uani 1 1 d .
C26 C 1.0911(2) 0.1618(2) 0.3706(2) 0.0387(5) Uani 1 1 d .
H26A H 1.1743 0.1229 0.4066 0.058 Uiso 1 1 calc R
H26B H 1.0189 0.1046 0.3865 0.058 Uiso 1 1 calc R
H26C H 1.0565 0.2378 0.4069 0.058 Uiso 1 1 calc R

loop_
_atom_site_aniso_label
_atom_site_aniso_U_11
_atom_site_aniso_U_22
_atom_site_aniso_U_33
_atom_site_aniso_U_23
_atom_site_aniso_U_13
_atom_site_aniso_U_12
Co1 0.02306(15) 0.02481(15) 0.02421(14) -0.00559(10) 0.00080(10) -0.00341(10)
C1 0.0324(11) 0.0268(10) 0.0385(11) -0.0116(8) -0.0010(9) -0.0020(8)
O1 0.0346(9) 0.0487(10) 0.0690(12) -0.0179(9) -0.0201(8) 0.0076(7)
C2 0.0361(11) 0.0335(11) 0.0292(11) -0.0067(9) -0.0005(8) -0.0050(9)
O2 0.0753(13) 0.0468(10) 0.0333(9) 0.0039(8) 0.0002(8) -0.0099(9)
C3 0.0302(10) 0.0319(11) 0.0356(11) -0.0127(9) 0.0049(8) -0.0036(8)
O3 0.0405(10) 0.0458(10) 0.0674(12) -0.0214(9) 0.0138(8) -0.0198(8)
C4 0.0301(10) 0.0283(10) 0.0358(11) -0.0105(8) 0.0077(8) -0.0092(8)
O4 0.0433(9) 0.0315(8) 0.0560(10) -0.0147(7) 0.0047(8) -0.0010(7)
C5 0.0624(17) 0.0492(14) 0.0343(12) -0.0195(11) 0.0038(11) -0.0090(12)
P1 0.0207(2) 0.0204(2) 0.0208(2) -0.00272(17) -0.00224(17) -0.00107(17)
C6 0.0280(10) 0.0211(9) 0.0229(9) -0.0023(7) -0.0041(7) -0.0019(7)
C7 0.0308(10) 0.0276(10) 0.0275(10) -0.0034(8) -0.0035(8) -0.0006(8)
C8 0.0428(12) 0.0265(10) 0.0330(11) -0.0039(8) -0.0089(9) 0.0077(9)
C9 0.0557(14) 0.0234(10) 0.0313(11) -0.0011(8) -0.0087(10) -0.0047(9)
C10 0.0440(12) 0.0292(10) 0.0284(10) -0.0016(8) -0.0045(9) -0.0121(9)
C11 0.0300(10) 0.0270(10) 0.0247(9) -0.0036(7) -0.0054(7) -0.0049(8)
C12 0.0267(10) 0.0330(11) 0.0407(12) -0.0023(9) -0.0018(8) -0.0076(8)
C13 0.0236(9) 0.0260(9) 0.0213(9) -0.0049(7) -0.0026(7) 0.0015(7)
C14 0.0278(10) 0.0280(10) 0.0277(10) -0.0051(8) -0.0036(7) 0.0001(8)
C15 0.0345(11) 0.0417(12) 0.0309(11) -0.0132(9) -0.0060(8) -0.0034(9)
C16 0.0363(12) 0.0540(14) 0.0245(10) -0.0070(9) -0.0083(8) 0.0058(10)
C17 0.0455(13) 0.0354(11) 0.0250(10) 0.0006(8) -0.0052(9) 0.0088(9)
C18 0.0351(11) 0.0273(10) 0.0238(9) -0.0025(8) 0.0000(8) 0.0027(8)
C19 0.0586(15) 0.0253(10) 0.0325(11) 0.0010(8) -0.0018(10) -0.0050(10)
C20 0.0216(9) 0.0218(9) 0.0273(9) -0.0068(7) 0.0007(7) -0.0021(7)
C21 0.0279(10) 0.0273(10) 0.0303(10) -0.0083(8) 0.0003(8) -0.0029(8)
C22 0.0344(11) 0.0337(11) 0.0386(12) -0.0119(9) 0.0114(9) -0.0060(9)
C23 0.0229(10) 0.0369(12) 0.0585(15) -0.0156(10) 0.0056(9) -0.0037(8)
C24 0.0245(10) 0.0354(11) 0.0517(13) -0.0131(10) -0.0079(9) 0.0006(8)
C25 0.0255(10) 0.0294(10) 0.0337(10) -0.0100(8) -0.0047(8) 0.0020(8)
C26 0.0349(12) 0.0487(13) 0.0341(11) -0.0068(10) -0.0128(9) 0.0007(10)

loop_
_atom_type_symbol
_atom_type_description
_atom_type_scat_dispersion_real
_atom_type_scat_dispersion_imag
_atom_type_scat_source
C C 0.0033 0.0016 'International Tables Vol C Tables 4.2.6.8 and 6.1.1.4'
H H 0.0000 0.0000 'International Tables Vol C Tables 4.2.6.8 and 6.1.1.4'
O O 0.0106 0.0060 'International Tables Vol C Tables 4.2.6.8 and 6.1.1.4'
P P 0.1023 0.0942 'International Tables Vol C Tables 4.2.6.8 and 6.1.1.4'
Co Co 0.3494 0.9721 'International Tables Vol C Tables 4.2.6.8 and 6.1.1.4'

loop_
_geom_angle_atom_site_label_1
_geom_angle_atom_site_label_2
_geom_angle_atom_site_label_3
_geom_angle
C3 Co1 C1 121.57(10)
C3 Co1 C2 121.08(10)
C1 Co1 C2 116.15(10)
C3 Co1 C4 80.90(9)
C1 Co1 C4 86.67(9)
C2 Co1 C4 91.82(9)
C3 Co1 P1 93.14(7)
C1 Co1 P1 93.44(7)
C2 Co1 P1 94.39(7)
C4 Co1 P1 173.02(6)
O1 C1 Co1 178.13(19)
O2 C2 Co1 178.6(2)
O3 C3 Co1 176.84(19)
O4 C4 C5 120.5(2)
O4 C4 Co1 122.06(17)
C5 C4 Co1 117.31(16)
C4 C5 H5A 109.5
C4 C5 H5B 109.5
H5A C5 H5B 109.5
C4 C5 H5C 109.5
H5A C5 H5C 109.5
H5B C5 H5C 109.5
C20 P1 C6 103.49(8)
C20 P1 C13 104.36(9)
C6 P1 C13 103.14(9)
C20 P1 Co1 112.03(6)
C6 P1 Co1 117.57(6)
C13 P1 Co1 114.76(6)
C7 C6 C11 118.90(17)
C7 C6 P1 118.56(14)
C11 C6 P1 122.54(14)
C8 C7 C6 121.34(19)
C8 C7 H7A 119.3
C6 C7 H7A 119.3
C9 C8 C7 119.7(2)
C9 C8 H8A 120.2
C7 C8 H8A 120.2
C8 C9 C10 119.77(19)
C8 C9 H9A 120.1
C10 C9 H9A 120.1
C9 C10 C11 122.0(2)
C9 C10 H10A 119.0
C11 C10 H10A 119.0
C10 C11 C6 118.31(19)
C10 C11 C12 118.20(18)
C6 C11 C12 123.43(18)
C11 C12 H12A 109.5
C11 C12 H12B 109.5
H12A C12 H12B 109.5
C11 C12 H12C 109.5
H12A C12 H12C 109.5
H12B C12 H12C 109.5
C14 C13 C18 118.78(17)
C14 C13 P1 118.87(14)
C18 C13 P1 122.32(15)
C15 C14 C13 121.34(19)
C15 C14 H14A 119.3
C13 C14 H14A 119.3
C16 C15 C14 119.8(2)
C16 C15 H15A 120.1
C14 C15 H15A 120.1
C15 C16 C17 119.5(2)
C15 C16 H16A 120.3
C17 C16 H16A 120.3
C16 C17 C18 122.6(2)
C16 C17 H17A 118.7
C18 C17 H17A 118.7
C17 C18 C13 117.89(19)
C17 C18 C19 117.67(19)
C13 C18 C19 124.40(18)
C18 C19 H19A 109.5
C18 C19 H19B 109.5
H19A C19 H19B 109.5
C18 C19 H19C 109.5
H19A C19 H19C 109.5
H19B C19 H19C 109.5
C21 C20 C25 119.15(17)
C21 C20 P1 119.59(15)
C25 C20 P1 121.20(14)
C22 C21 C20 121.40(19)
C22 C21 H21A 119.3
C20 C21 H21A 119.3
C23 C22 C21 119.5(2)
C23 C22 H22A 120.2
C21 C22 H22A 120.2
C22 C23 C24 119.5(2)
C22 C23 H23A 120.2
C24 C23 H23A 120.2
C23 C24 C25 122.4(2)
C23 C24 H24A 118.8
C25 C24 H24A 118.8
C24 C25 C20 117.91(19)
C24 C25 C26 117.60(19)
C20 C25 C26 124.47(18)
C25 C26 H26A 109.5
C25 C26 H26B 109.5
H26A C26 H26B 109.5
C25 C26 H26C 109.5
H26A C26 H26C 109.5
H26B C26 H26C 109.5

loop_
_geom_bond_atom_site_label_1
_geom_bond_atom_site_label_2
_geom_bond_distance
Co1 C3 1.778(2)
Co1 C1 1.787(2)
Co1 C2 1.788(2)
Co1 C4 2.016(2)
Co1 P1 2.3139(6)
C1 O1 1.143(3)
C2 O2 1.140(3)
C3 O3 1.143(3)
C4 O4 1.197(3)
C4 C5 1.506(3)
C5 H5A 0.9800
C5 H5B 0.9800
C5 H5C 0.9800
P1 C20 1.8377(19)
P1 C6 1.8451(19)
P1 C13 1.8476(19)
C6 C7 1.404(3)
C6 C11 1.409(3)
C7 C8 1.386(3)
C7 H7A 0.9500
C8 C9 1.376(3)
C8 H8A 0.9500
C9 C10 1.384(3)
C9 H9A 0.9500
C10 C11 1.394(3)
C10 H10A 0.9500
C11 C12 1.506(3)
C12 H12A 0.9800
C12 H12B 0.9800
C12 H12C 0.9800
C13 C14 1.400(3)
C13 C18 1.414(3)
C14 C15 1.389(3)
C14 H14A 0.9500
C15 C16 1.372(3)
C15 H15A 0.9500
C16 C17 1.377(3)
C16 H16A 0.9500
C17 C18 1.394(3)
C17 H17A 0.9500
C18 C19 1.508(3)
C19 H19A 0.9800
C19 H19B 0.9800
C19 H19C 0.9800
C20 C21 1.394(3)
C20 C25 1.412(3)
C21 C22 1.391(3)
C21 H21A 0.9500
C22 C23 1.375(3)
C22 H22A 0.9500
C23 C24 1.385(3)
C23 H23A 0.9500
C24 C25 1.391(3)
C24 H24A 0.9500
C25 C26 1.506(3)
C26 H26A 0.9800
C26 H26B 0.9800
C26 H26C 0.9800

loop_
_geom_torsion_atom_site_label_1
_geom_torsion_atom_site_label_2
_geom_torsion_atom_site_label_3
_geom_torsion_atom_site_label_4
_geom_torsion
C3 Co1 C1 O1 -78(7)
C2 Co1 C1 O1 89(7)
C4 Co1 C1 O1 -1(7)
P1 Co1 C1 O1 -174(7)
C3 Co1 C2 O2 -173(9)
C1 Co1 C2 O2 19(9)
C4 Co1 C2 O2 106(9)
P1 Co1 C2 O2 -77(9)
C1 Co1 C3 O3 101(4)
C2 Co1 C3 O3 -66(4)
C4 Co1 C3 O3 21(4)
P1 Co1 C3 O3 -163(4)
C3 Co1 C4 O4 93.61(19)
C1 Co1 C4 O4 -29.10(19)
C2 Co1 C4 O4 -145.19(19)
P1 Co1 C4 O4 62.0(6)
C3 Co1 C4 C5 -82.98(18)
C1 Co1 C4 C5 154.31(18)
C2 Co1 C4 C5 38.22(18)
P1 Co1 C4 C5 -114.6(5)
C3 Co1 P1 C20 15.94(10)
C1 Co1 P1 C20 137.84(10)
C2 Co1 P1 C20 -105.58(10)
C4 Co1 P1 C20 47.1(6)
C3 Co1 P1 C6 135.62(10)
C1 Co1 P1 C6 -102.48(10)
C2 Co1 P1 C6 14.10(10)
C4 Co1 P1 C6 166.8(5)
C3 Co1 P1 C13 -102.84(10)
C1 Co1 P1 C13 19.07(10)
C2 Co1 P1 C13 135.64(10)
C4 Co1 P1 C13 -71.6(5)
C20 P1 C6 C7 -3.24(17)
C13 P1 C6 C7 105.30(16)
Co1 P1 C6 C7 -127.33(14)
C20 P1 C6 C11 177.26(16)
C13 P1 C6 C11 -74.20(17)
Co1 P1 C6 C11 53.17(17)
C11 C6 C7 C8 -1.6(3)
P1 C6 C7 C8 178.88(16)
C6 C7 C8 C9 0.6(3)
C7 C8 C9 C10 0.5(3)
C8 C9 C10 C11 -0.5(3)
C9 C10 C11 C6 -0.5(3)
C9 C10 C11 C12 176.66(19)
C7 C6 C11 C10 1.5(3)
P1 C6 C11 C10 -178.99(15)
C7 C6 C11 C12 -175.47(18)
P1 C6 C11 C12 4.0(3)
C20 P1 C13 C14 107.49(16)
C6 P1 C13 C14 -0.39(17)
Co1 P1 C13 C14 -129.51(14)
C20 P1 C13 C18 -74.75(17)
C6 P1 C13 C18 177.37(16)
Co1 P1 C13 C18 48.25(17)
C18 C13 C14 C15 -2.1(3)
P1 C13 C14 C15 175.75(16)
C13 C14 C15 C16 -0.4(3)
C14 C15 C16 C17 2.2(3)
C15 C16 C17 C18 -1.5(3)
C16 C17 C18 C13 -1.0(3)
C16 C17 C18 C19 176.8(2)
C14 C13 C18 C17 2.8(3)
P1 C13 C18 C17 -175.00(15)
C14 C13 C18 C19 -174.91(19)
P1 C13 C18 C19 7.3(3)
C6 P1 C20 C21 109.54(16)
C13 P1 C20 C21 1.92(17)
Co1 P1 C20 C21 -122.83(14)
C6 P1 C20 C25 -73.44(17)
C13 P1 C20 C25 178.93(15)
Co1 P1 C20 C25 54.18(17)
C25 C20 C21 C22 -2.6(3)
P1 C20 C21 C22 174.46(16)
C20 C21 C22 C23 0.1(3)
C21 C22 C23 C24 1.9(3)
C22 C23 C24 C25 -1.3(3)
C23 C24 C25 C20 -1.2(3)
C23 C24 C25 C26 177.3(2)
C21 C20 C25 C24 3.1(3)
P1 C20 C25 C24 -173.91(16)
C21 C20 C25 C26 -175.3(2)
P1 C20 C25 C26 7.7(3)
